data_1507070
loop_
_publ_author_name
'Nummelin, Sami'
'Falabu, Desz\"o'
'Shivanyuk, Alexander'
'Rissanen, Kari'

_publ_section_title
;
 Alkoxy-, acyloxy-, and bromomethylation of resorcinarenes.
;
_journal_issue 17
_journal_name_full 'Organic letters'
_journal_page_first 2869
_journal_page_last 2872
_journal_paper_doi 10.1021/ol049179z
_journal_volume 6
_journal_year 2004
_chemical_formula_sum 'C52 H72 O12'
_chemical_formula_weight 889.10
_chemical_name_common resorcinarene
_chemical_name_systematic
;
 ?
;
_space_group_IT_number 2
_symmetry_cell_setting triclinic
_symmetry_space_group_name_Hall '-P 1'
_symmetry_space_group_name_H-M 'P -1'
_atom_sites_solution_hydrogens geom
_atom_sites_solution_primary direct
_atom_sites_solution_secondary difmap
_audit_creation_method SHELXL-97
_cell_angle_alpha 79.5820(10)
_cell_angle_beta 85.4510(10)
_cell_angle_gamma 85.5450(10)
_cell_formula_units_Z 2
_cell_length_a 11.2747(2)
_cell_length_b 12.9814(2)
_cell_length_c 16.4661(4)
_cell_measurement_temperature 173(2)
_cell_volume 2357.87(8)
_computing_structure_refinement 'SHELXL-97 (Sheldrick, 1997)'
_diffrn_ambient_temperature 173(2)
_diffrn_measured_fraction_theta_full 0.925
_diffrn_measured_fraction_theta_max 0.925
_diffrn_measurement_device_type 'Kappa CCD'
_diffrn_radiation_monochromator graphite
_diffrn_radiation_source 'fine-focus sealed tube'
_diffrn_radiation_type MoK\a
_diffrn_radiation_wavelength 0.71073
_diffrn_reflns_av_R_equivalents 0.0243
_diffrn_reflns_av_sigmaI/netI 0.0433
_diffrn_reflns_limit_h_max 13
_diffrn_reflns_limit_h_min -13
_diffrn_reflns_limit_k_max 15
_diffrn_reflns_limit_k_min -15
_diffrn_reflns_limit_l_max 19
_diffrn_reflns_limit_l_min -19
_diffrn_reflns_number 14863
_diffrn_reflns_theta_full 25.61
_diffrn_reflns_theta_max 25.61
_diffrn_reflns_theta_min 3.84
_exptl_absorpt_coefficient_mu 0.088
_exptl_crystal_colour colorless
_exptl_crystal_density_diffrn 1.252
_exptl_crystal_density_method 'not measured'
_exptl_crystal_description block
_exptl_crystal_F_000 960
_exptl_crystal_size_max 0.5
_exptl_crystal_size_mid 0.3
_exptl_crystal_size_min 0.15
_refine_diff_density_max 0.841
_refine_diff_density_min -0.362
_refine_diff_density_rms 0.047
_refine_ls_extinction_method none
_refine_ls_goodness_of_fit_ref 1.014
_refine_ls_hydrogen_treatment mixed
_refine_ls_matrix_type full
_refine_ls_number_parameters 628
_refine_ls_number_reflns 8222
_refine_ls_number_restraints 1
_refine_ls_restrained_S_all 1.015
_refine_ls_R_factor_all 0.0632
_refine_ls_R_factor_gt 0.0521
_refine_ls_shift/su_max 0.000
_refine_ls_shift/su_mean 0.000
_refine_ls_structure_factor_coef Fsqd
_refine_ls_weighting_details 'calc w=1/[\s^2^(Fo^2^)+(0.0682P)^2^+1.8146P] where P=(Fo^2^+2Fc^2^)/3'
_refine_ls_weighting_scheme calc
_refine_ls_wR_factor_gt 0.1349
_refine_ls_wR_factor_ref 0.1433
_reflns_number_gt 6925
_reflns_number_total 8222
_reflns_threshold_expression >2sigma(I)
_cod_data_source_file ol049179zsi20040505_071334.cif
_cod_data_source_block als027
_cod_original_sg_symbol_H-M P-1
_cod_database_code 1507070

loop_
_symmetry_equiv_pos_as_xyz
'x, y, z'
'-x, -y, -z'

loop_
_atom_site_label
_atom_site_type_symbol
_atom_site_fract_x
_atom_site_fract_y
_atom_site_fract_z
_atom_site_U_iso_or_equiv
_atom_site_adp_type
_atom_site_occupancy
_atom_site_symmetry_multiplicity
_atom_site_calc_flag
_atom_site_refinement_flags
_atom_site_disorder_assembly
_atom_site_disorder_group
O4 O 0.08013(14) 0.19597(12) 0.07559(9) 0.0287(3) Uani 1 1 d . . .
O3 O 0.41531(13) 0.06156(12) -0.07633(10) 0.0294(3) Uani 1 1 d . . .
O2 O 0.52750(13) 0.07602(12) -0.23926(9) 0.0281(3) Uani 1 1 d . . .
O6 O -0.17069(14) 0.64598(11) -0.15713(9) 0.0288(3) Uani 1 1 d . . .
O8 O 0.31906(14) 0.54281(13) -0.45211(10) 0.0335(4) Uani 1 1 d . . .
O5 O -0.12905(14) 0.33992(12) 0.05979(9) 0.0302(3) Uani 1 1 d . . .
O1 O 0.47040(14) 0.36678(12) -0.46101(9) 0.0304(3) Uani 1 1 d . . .
O9 O 0.69790(12) 0.13540(12) -0.35648(10) 0.0310(3) Uani 1 1 d . . .
O7 O 0.01117(15) 0.69222(12) -0.27887(10) 0.0322(4) Uani 1 1 d . . .
O10 O 0.34622(14) 0.22365(12) 0.07923(10) 0.0355(4) Uani 1 1 d . . .
C12 C 0.12187(17) 0.16353(14) 0.00251(11) 0.0211(4) Uani 1 1 d . . .
O12 O 0.30021(15) 0.73818(12) -0.43517(10) 0.0391(4) Uani 1 1 d . . .
C11 C 0.24387(17) 0.12806(14) -0.00215(12) 0.0216(4) Uani 1 1 d . . .
C2 C 0.29664(17) 0.28542(14) -0.39503(11) 0.0201(4) Uani 1 1 d . . .
C18 C -0.15722(17) 0.49598(15) -0.04439(12) 0.0222(4) Uani 1 1 d . . .
C13 C 0.04857(17) 0.16443(14) -0.06227(12) 0.0199(4) Uani 1 1 d . . .
C19 C -0.15755(17) 0.53863(15) -0.12887(12) 0.0222(4) Uani 1 1 d . . .
C4 C 0.49884(17) 0.22353(15) -0.35054(12) 0.0218(4) Uani 1 1 d . . .
O11 O -0.22935(16) 0.52144(13) 0.09315(10) 0.0428(4) Uani 1 1 d . . .
C8 C 0.28065(17) 0.04937(15) -0.21732(12) 0.0207(4) Uani 1 1 d . . .
H8A H 0.3484 0.0010 -0.1992 0.025 Uiso 1 1 calc R . .
C28 C 0.04001(17) 0.44786(14) -0.36469(12) 0.0211(4) Uani 1 1 d . . .
H28 H -0.0026 0.3890 -0.3635 0.025 Uiso 1 1 calc . . .
C14 C 0.10324(17) 0.12830(14) -0.13218(11) 0.0200(4) Uani 1 1 d . . .
H14 H 0.0566 0.1280 -0.1762 0.024 Uiso 1 1 calc . . .
C3 C 0.41997(18) 0.29240(15) -0.40247(12) 0.0222(4) Uani 1 1 d . . .
C5 C 0.45189(17) 0.14549(15) -0.29197(12) 0.0217(4) Uani 1 1 d . . .
C22 C -0.13950(17) 0.52388(15) -0.28151(12) 0.0209(4) Uani 1 1 d . . .
H22 H -0.1710 0.5969 -0.2843 0.025 Uiso 1 1 calc R . .
C20 C -0.13740(16) 0.47543(15) -0.18966(12) 0.0206(4) Uani 1 1 d . . .
C9 C 0.22493(17) 0.09204(14) -0.14042(11) 0.0198(4) Uani 1 1 d . . .
C16 C -0.11248(16) 0.31966(15) -0.08095(12) 0.0203(4) Uani 1 1 d . . .
C10 C 0.29477(17) 0.09423(14) -0.07465(12) 0.0210(4) Uani 1 1 d . . .
C15 C -0.08586(17) 0.19988(15) -0.05512(12) 0.0212(4) Uani 1 1 d . . .
H15 H -0.1119 0.1826 0.0037 0.025 Uiso 1 1 calc R . .
C17 C -0.13532(17) 0.38609(15) -0.02247(12) 0.0219(4) Uani 1 1 d . . .
C21 C -0.11361(16) 0.36718(15) -0.16395(11) 0.0201(4) Uani 1 1 d . . .
H21 H -0.0979 0.3251 -0.2042 0.024 Uiso 1 1 calc . . .
C26 C 0.20955(18) 0.53957(15) -0.40852(12) 0.0236(4) Uani 1 1 d . . .
C15A C -0.16041(18) 0.13950(16) -0.10009(14) 0.0273(4) Uani 1 1 d . . .
H15A H -0.1393 0.0650 -0.0849 0.033 Uiso 1 1 calc R . .
H15B H -0.1434 0.1595 -0.1593 0.033 Uiso 1 1 calc R . .
C1 C 0.20915(17) 0.36090(15) -0.45092(12) 0.0217(4) Uani 1 1 d . . .
H1A H 0.2575 0.3942 -0.4992 0.026 Uiso 1 1 calc R . .
C23 C -0.01371(17) 0.52723(15) -0.32248(11) 0.0203(4) Uani 1 1 d . . .
C25 C 0.16110(18) 0.62102(16) -0.36642(13) 0.0257(4) Uani 1 1 d . . .
C6 C 0.32979(17) 0.13577(14) -0.28158(11) 0.0200(4) Uani 1 1 d . . .
C7 C 0.25514(17) 0.20830(15) -0.33337(12) 0.0205(4) Uani 1 1 d . . .
H7A H 0.1731 0.2031 -0.3249 0.025 Uiso 1 1 calc . . .
C27 C 0.15094(17) 0.45081(15) -0.40762(11) 0.0209(4) Uani 1 1 d . . .
C1A C 0.11681(19) 0.30380(16) -0.48363(13) 0.0269(4) Uani 1 1 d . . .
H1A1 H 0.0636 0.3546 -0.5160 0.032 Uiso 1 1 calc R . .
H1A2 H 0.0696 0.2663 -0.4374 0.032 Uiso 1 1 calc R . .
C11A C 0.31862(19) 0.12167(16) 0.07079(13) 0.0266(4) Uani 1 1 d . . .
H11A H 0.2754 0.0887 0.1208 0.032 Uiso 1 1 calc R . .
H11B H 0.3917 0.0790 0.0628 0.032 Uiso 1 1 calc R . .
C22A C -0.22133(18) 0.47161(16) -0.32826(13) 0.0254(4) Uani 1 1 d . . .
H22A H -0.2086 0.3960 -0.3134 0.030 Uiso 1 1 calc R . .
H22B H -0.2020 0.4910 -0.3873 0.030 Uiso 1 1 calc R . .
C8A C 0.19775(18) -0.01241(16) -0.25429(12) 0.0249(4) Uani 1 1 d . . .
H8A1 H 0.1257 0.0309 -0.2683 0.030 Uiso 1 1 calc R . .
H8A2 H 0.2358 -0.0316 -0.3048 0.030 Uiso 1 1 calc R . .
C24 C 0.05056(18) 0.61189(15) -0.32176(12) 0.0231(4) Uani 1 1 d . . .
C25B C 0.3613(2) 0.82916(19) -0.43825(15) 0.0393(6) Uani 1 1 d . . .
H25A H 0.3052 0.8846 -0.4239 0.047 Uiso 1 1 calc R . .
H25B H 0.3936 0.8518 -0.4945 0.047 Uiso 1 1 calc R . .
C18A C -0.1681(2) 0.56641(17) 0.02010(13) 0.0300(5) Uani 1 1 d . . .
H18A H -0.0890 0.5811 0.0322 0.036 Uiso 1 1 calc R . .
H18B H -0.2095 0.6326 -0.0021 0.036 Uiso 1 1 calc R . .
C4A C 0.62985(18) 0.23604(16) -0.35376(13) 0.0267(4) Uani 1 1 d . . .
H4A1 H 0.6527 0.2865 -0.4025 0.032 Uiso 1 1 calc R . .
H4A2 H 0.6486 0.2630 -0.3054 0.032 Uiso 1 1 calc R . .
C25A C 0.2235(2) 0.71589(18) -0.36314(15) 0.0374(6) Uani 1 1 d . . .
H25C H 0.1659 0.7747 -0.3597 0.045 Uiso 1 1 calc R . .
H25D H 0.2692 0.7044 -0.3145 0.045 Uiso 1 1 calc R . .
C8B C 0.1656(2) -0.11006(18) -0.19501(15) 0.0367(5) Uani 1 1 d . . .
H8B1 H 0.2370 -0.1515 -0.1792 0.055 Uiso 1 1 calc R . .
H8B2 H 0.1168 -0.1500 -0.2213 0.055 Uiso 1 1 calc R . .
H8B3 H 0.1224 -0.0910 -0.1467 0.055 Uiso 1 1 calc R . .
C4B C 0.82358(19) 0.1430(2) -0.36808(16) 0.0374(5) Uani 1 1 d . . .
H4B1 H 0.8516 0.1698 -0.3222 0.045 Uiso 1 1 calc R . .
H4B2 H 0.8424 0.1919 -0.4186 0.045 Uiso 1 1 calc R . .
C15B C -0.2937(2) 0.16079(19) -0.07906(18) 0.0410(6) Uani 1 1 d . . .
H15C H -0.3115 0.1375 -0.0210 0.061 Uiso 1 1 calc R . .
H15D H -0.3388 0.1236 -0.1101 0.061 Uiso 1 1 calc R . .
H15E H -0.3144 0.2347 -0.0929 0.061 Uiso 1 1 calc R . .
C22B C -0.3526(2) 0.5041(2) -0.30854(18) 0.0442(6) Uani 1 1 d . . .
H22C H -0.3716 0.4860 -0.2501 0.066 Uiso 1 1 calc R . .
H22D H -0.4023 0.4682 -0.3375 0.066 Uiso 1 1 calc R . .
H22E H -0.3662 0.5785 -0.3258 0.066 Uiso 1 1 calc R . .
C1B C 0.1733(2) 0.22526(19) -0.53798(15) 0.0410(6) Uani 1 1 d . . .
H1B1 H 0.2227 0.2615 -0.5826 0.062 Uiso 1 1 calc R . .
H1B2 H 0.1114 0.1940 -0.5601 0.062 Uiso 1 1 calc R . .
H1B3 H 0.2209 0.1714 -0.5050 0.062 Uiso 1 1 calc R . .
C4C C 0.8876(2) 0.0349(2) -0.37349(17) 0.0466(6) Uani 1 1 d . . .
H4C1 H 0.8592 0.0089 -0.4196 0.056 Uiso 1 1 calc R . .
H4C2 H 0.9724 0.0433 -0.3847 0.056 Uiso 1 1 calc R . .
C18B C -0.2231(2) 0.5791(2) 0.16059(15) 0.0458(6) Uani 1 1 d . . .
H18C H -0.2004 0.6497 0.1383 0.055 Uiso 1 1 calc R . .
H18D H -0.1625 0.5448 0.1968 0.055 Uiso 1 1 calc R . .
C18C C -0.3400(3) 0.5841(2) 0.20899(17) 0.0541(7) Uani 1 1 d . . .
H18E H -0.3296 0.6129 0.2582 0.065 Uiso 1 1 calc R . .
H18F H -0.3652 0.5133 0.2269 0.065 Uiso 1 1 calc R . .
C4D C 0.8688(3) -0.0450(2) -0.2965(2) 0.0563(7) Uani 1 1 d . . .
H4D1 H 0.8955 -0.0196 -0.2503 0.085 Uiso 1 1 calc R . .
H4D2 H 0.9133 -0.1094 -0.3030 0.085 Uiso 1 1 calc R . .
H4D3 H 0.7855 -0.0572 -0.2868 0.085 Uiso 1 1 calc R . .
C18D C -0.4382(3) 0.6499(3) 0.1615(2) 0.0617(8) Uani 1 1 d . . .
H18G H -0.4127 0.7192 0.1411 0.093 Uiso 1 1 calc R . .
H18H H -0.5089 0.6540 0.1976 0.093 Uiso 1 1 calc R . .
H18I H -0.4550 0.6179 0.1158 0.093 Uiso 1 1 calc R . .
C11B C 0.4386(3) 0.2179(3) 0.1340(3) 0.0743(10) Uani 1 1 d . B .
H11C H 0.5059 0.1743 0.1162 0.089 Uiso 1 1 calc R . .
H11D H 0.4103 0.1857 0.1892 0.089 Uiso 1 1 calc R . .
C25C C 0.4606(3) 0.8136(2) -0.3813(2) 0.0589(8) Uani 1 1 d . . .
H25E H 0.4282 0.7964 -0.3245 0.071 Uiso 1 1 calc R . .
H25F H 0.5145 0.7554 -0.3930 0.071 Uiso 1 1 calc R . .
C25D C 0.5275(3) 0.9099(3) -0.3914(2) 0.0706(10) Uani 1 1 d . . .
H25G H 0.5638 0.9244 -0.4466 0.106 Uiso 1 1 calc R . .
H25H H 0.5882 0.8994 -0.3525 0.106 Uiso 1 1 calc R . .
H25I H 0.4736 0.9680 -0.3816 0.106 Uiso 1 1 calc R . .
C11C C 0.4775(3) 0.3239(3) 0.1361(3) 0.0807(11) Uani 1 1 d D . .
H11E H 0.4086 0.3695 0.1483 0.097 Uiso 1 1 calc R A 1
H11F H 0.5315 0.3193 0.1798 0.097 Uiso 1 1 calc R A 1
C11D C 0.5324(8) 0.3654(6) 0.0634(4) 0.137(3) Uani 0.877(9) 1 d P B 1
H11G H 0.5942 0.3162 0.0476 0.206 Uiso 0.877(9) 1 calc PR B 1
H11H H 0.5668 0.4289 0.0689 0.206 Uiso 0.877(9) 1 calc PR B 1
H11I H 0.4755 0.3806 0.0217 0.206 Uiso 0.877(9) 1 calc PR B 1
C11E C 0.5963(18) 0.354(2) 0.141(2) 0.079(11) Uani 0.123(9) 1 d PD B 2
H11J H 0.6508 0.2927 0.1436 0.118 Uiso 0.123(9) 1 calc PR B 2
H11K H 0.6000 0.3844 0.1892 0.118 Uiso 0.123(9) 1 calc PR B 2
H11L H 0.6177 0.4038 0.0923 0.118 Uiso 0.123(9) 1 calc PR B 2
H7 H -0.047(3) 0.679(2) -0.2479(17) 0.038(7) Uiso 1 1 d . . .
H6 H -0.203(3) 0.685(3) -0.127(2) 0.063(10) Uiso 1 1 d . . .
H5 H -0.160(2) 0.387(2) 0.0889(18) 0.047(8) Uiso 1 1 d . . .
H4 H 0.013(3) 0.232(2) 0.0698(18) 0.051(8) Uiso 1 1 d . . .
H3 H 0.448(3) 0.062(2) -0.125(2) 0.056(9) Uiso 1 1 d . . .
H2 H 0.600(3) 0.078(2) -0.2643(19) 0.058(9) Uiso 1 1 d . . .
H1 H 0.427(3) 0.425(3) -0.463(2) 0.062(9) Uiso 1 1 d . . .
H8 H 0.339(3) 0.605(3) -0.4558(19) 0.055(9) Uiso 1 1 d . . .

loop_
_atom_site_aniso_label
_atom_site_aniso_U_11
_atom_site_aniso_U_22
_atom_site_aniso_U_33
_atom_site_aniso_U_23
_atom_site_aniso_U_13
_atom_site_aniso_U_12
O4 0.0296(8) 0.0341(8) 0.0224(7) -0.0088(6) -0.0001(6) 0.0045(7)
O3 0.0194(7) 0.0415(9) 0.0267(8) -0.0063(7) -0.0020(6) 0.0030(6)
O2 0.0206(7) 0.0324(8) 0.0281(8) 0.0027(6) -0.0015(6) -0.0004(6)
O6 0.0415(9) 0.0167(7) 0.0267(8) -0.0045(6) 0.0053(7) 0.0006(6)
O8 0.0312(8) 0.0231(8) 0.0452(9) -0.0076(7) 0.0160(7) -0.0106(7)
O5 0.0401(9) 0.0286(8) 0.0188(7) -0.0018(6) 0.0036(6) 0.0053(7)
O1 0.0282(8) 0.0241(8) 0.0342(8) 0.0043(6) 0.0078(6) -0.0051(7)
O9 0.0204(7) 0.0303(8) 0.0425(9) -0.0082(7) 0.0015(6) -0.0030(6)
O7 0.0348(9) 0.0255(8) 0.0381(9) -0.0139(7) 0.0122(7) -0.0092(7)
O10 0.0391(9) 0.0274(8) 0.0437(9) -0.0119(7) -0.0147(7) -0.0004(7)
C12 0.0258(10) 0.0164(9) 0.0196(9) -0.0001(7) 0.0014(8) -0.0021(8)
O12 0.0496(10) 0.0332(9) 0.0375(9) -0.0131(7) 0.0151(7) -0.0229(7)
C11 0.0250(10) 0.0171(9) 0.0217(10) 0.0001(7) -0.0036(8) -0.0015(8)
C2 0.0246(10) 0.0185(9) 0.0175(9) -0.0048(7) 0.0001(7) -0.0012(8)
C18 0.0208(10) 0.0230(10) 0.0226(10) -0.0054(8) 0.0014(8) 0.0006(8)
C13 0.0216(10) 0.0145(9) 0.0219(10) 0.0014(7) 0.0006(7) -0.0031(7)
C19 0.0199(9) 0.0188(9) 0.0270(10) -0.0028(8) 0.0013(8) -0.0016(8)
C4 0.0206(10) 0.0224(10) 0.0230(10) -0.0073(8) 0.0036(8) -0.0031(8)
O11 0.0576(11) 0.0445(10) 0.0275(8) -0.0148(7) 0.0152(8) -0.0088(8)
C8 0.0199(9) 0.0184(9) 0.0222(10) -0.0008(7) 0.0015(7) 0.0003(8)
C28 0.0253(10) 0.0160(9) 0.0210(9) 0.0011(7) -0.0032(8) -0.0035(8)
C14 0.0212(10) 0.0169(9) 0.0206(9) 0.0009(7) -0.0013(7) -0.0030(7)
C3 0.0271(10) 0.0183(9) 0.0210(10) -0.0042(8) 0.0057(8) -0.0057(8)
C5 0.0232(10) 0.0210(10) 0.0209(9) -0.0043(8) -0.0010(8) 0.0006(8)
C22 0.0235(10) 0.0161(9) 0.0216(10) -0.0001(7) -0.0008(8) -0.0005(8)
C20 0.0186(9) 0.0207(10) 0.0217(10) -0.0029(8) 0.0019(7) -0.0015(7)
C9 0.0224(10) 0.0156(9) 0.0200(9) 0.0007(7) 0.0004(7) -0.0032(7)
C16 0.0165(9) 0.0192(10) 0.0239(10) -0.0011(8) 0.0020(7) -0.0019(7)
C10 0.0197(9) 0.0164(9) 0.0251(10) 0.0011(7) -0.0006(8) -0.0013(7)
C15 0.0201(10) 0.0195(9) 0.0221(10) 0.0001(8) 0.0028(7) -0.0026(8)
C17 0.0197(9) 0.0248(10) 0.0190(9) -0.0009(8) 0.0029(7) 0.0008(8)
C21 0.0195(9) 0.0194(9) 0.0215(10) -0.0048(8) 0.0012(7) -0.0023(8)
C26 0.0235(10) 0.0229(10) 0.0228(10) -0.0005(8) 0.0022(8) -0.0039(8)
C15A 0.0254(11) 0.0193(10) 0.0361(12) -0.0020(8) -0.0005(9) -0.0037(8)
C1 0.0261(10) 0.0198(9) 0.0183(9) -0.0023(7) 0.0018(8) -0.0024(8)
C23 0.0235(10) 0.0184(9) 0.0178(9) 0.0004(7) -0.0015(7) -0.0024(8)
C25 0.0294(11) 0.0212(10) 0.0265(10) -0.0037(8) 0.0014(8) -0.0067(8)
C6 0.0215(10) 0.0188(9) 0.0196(9) -0.0042(7) 0.0018(7) -0.0024(8)
C7 0.0195(9) 0.0207(9) 0.0213(9) -0.0049(8) 0.0034(7) -0.0029(8)
C27 0.0251(10) 0.0179(9) 0.0183(9) 0.0001(7) -0.0011(7) -0.0006(8)
C1A 0.0331(11) 0.0246(10) 0.0235(10) -0.0044(8) -0.0051(8) -0.0016(9)
C11A 0.0306(11) 0.0232(10) 0.0264(10) -0.0042(8) -0.0067(9) 0.0014(8)
C22A 0.0271(11) 0.0234(10) 0.0253(10) -0.0015(8) -0.0044(8) -0.0024(8)
C8A 0.0268(10) 0.0246(10) 0.0233(10) -0.0060(8) 0.0030(8) -0.0035(8)
C24 0.0284(10) 0.0197(10) 0.0208(9) -0.0033(8) -0.0001(8) -0.0014(8)
C25B 0.0480(14) 0.0317(12) 0.0403(13) -0.0116(10) 0.0117(11) -0.0184(11)
C18A 0.0385(12) 0.0260(11) 0.0250(11) -0.0061(9) 0.0023(9) 0.0007(9)
C4A 0.0236(10) 0.0246(10) 0.0321(11) -0.0062(9) 0.0017(8) -0.0045(8)
C25A 0.0409(13) 0.0337(12) 0.0399(13) -0.0143(10) 0.0153(10) -0.0167(10)
C8B 0.0447(14) 0.0288(12) 0.0370(12) -0.0045(10) 0.0027(10) -0.0137(10)
C4B 0.0205(11) 0.0476(14) 0.0435(13) -0.0073(11) 0.0008(9) -0.0041(10)
C15B 0.0247(12) 0.0342(13) 0.0641(17) -0.0075(12) -0.0017(11) -0.0056(10)
C22B 0.0285(12) 0.0469(15) 0.0615(17) -0.0187(13) -0.0070(11) -0.0027(11)
C1B 0.0534(15) 0.0360(13) 0.0380(13) -0.0166(11) -0.0065(11) -0.0019(11)
C4C 0.0294(12) 0.0603(17) 0.0536(16) -0.0242(13) -0.0037(11) 0.0099(12)
C18B 0.0507(15) 0.0615(17) 0.0289(12) -0.0171(12) -0.0017(11) -0.0065(13)
C18C 0.0665(19) 0.0592(18) 0.0386(14) -0.0191(13) 0.0050(13) -0.0014(15)
C4D 0.0520(17) 0.0442(16) 0.073(2) -0.0128(14) -0.0150(15) 0.0115(13)
C18D 0.0579(18) 0.0629(19) 0.065(2) -0.0210(16) 0.0036(15) 0.0049(15)
C11B 0.068(2) 0.066(2) 0.097(3) -0.0176(19) -0.0377(19) -0.0151(17)
C25C 0.0547(17) 0.0552(17) 0.068(2) -0.0052(15) -0.0080(15) -0.0216(14)
C25D 0.0525(18) 0.073(2) 0.099(3) -0.042(2) 0.0051(17) -0.0267(16)
C11C 0.058(2) 0.072(2) 0.123(4) -0.045(2) 0.003(2) -0.0113(18)
C11D 0.212(8) 0.133(5) 0.081(4) -0.029(4) -0.008(4) -0.083(5)
C11E 0.08(2) 0.08(2) 0.09(2) -0.016(16) -0.021(16) 0.004(16)

loop_
_atom_type_symbol
_atom_type_description
_atom_type_scat_dispersion_real
_atom_type_scat_dispersion_imag
_atom_type_scat_source
C C 0.0033 0.0016 'International Tables Vol C Tables 4.2.6.8 and 6.1.1.4'
H H 0.0000 0.0000 'International Tables Vol C Tables 4.2.6.8 and 6.1.1.4'
O O 0.0106 0.0060 'International Tables Vol C Tables 4.2.6.8 and 6.1.1.4'

loop_
_geom_angle_atom_site_label_1
_geom_angle_atom_site_label_2
_geom_angle_atom_site_label_3
_geom_angle
C4B O9 C4A 114.18(16)
C11A O10 C11B 110.50(19)
O4 C12 C13 122.39(17)
O4 C12 C11 115.52(17)
C13 C12 C11 122.08(17)
C25B O12 C25A 112.82(17)
C10 C11 C12 119.62(18)
C10 C11 C11A 119.55(17)
C12 C11 C11A 120.78(17)
C7 C2 C3 115.44(17)
C7 C2 C1 121.19(17)
C3 C2 C1 123.36(17)
C19 C18 C17 117.47(17)
C19 C18 C18A 120.81(18)
C17 C18 C18A 121.46(17)
C12 C13 C14 115.88(17)
C12 C13 C15 121.51(17)
C14 C13 C15 122.58(17)
O6 C19 C20 116.19(17)
O6 C19 C18 122.07(18)
C20 C19 C18 121.64(18)
C5 C4 C3 118.82(17)
C5 C4 C4A 118.13(18)
C3 C4 C4A 122.96(17)
C18A O11 C18B 113.18(18)
C6 C8 C8A 110.89(16)
C6 C8 C9 111.20(15)
C8A C8 C9 113.78(15)
C27 C28 C23 125.30(17)
C13 C14 C9 124.54(18)
O1 C3 C2 120.28(18)
O1 C3 C4 116.92(17)
C2 C3 C4 122.81(17)
C4 C5 C6 120.60(18)
C4 C5 O2 120.30(17)
C6 C5 O2 119.06(17)
C22A C22 C23 111.78(16)
C22A C22 C20 113.49(16)
C23 C22 C20 110.77(15)
C19 C20 C21 118.12(17)
C19 C20 C22 120.59(17)
C21 C20 C22 121.28(17)
C10 C9 C14 117.40(17)
C10 C9 C8 119.69(17)
C14 C9 C8 122.90(17)
C21 C16 C17 116.52(17)
C21 C16 C15 121.55(17)
C17 C16 C15 121.93(17)
O3 C10 C9 122.32(17)
O3 C10 C11 117.22(17)
C9 C10 C11 120.45(17)
C15A C15 C16 110.97(16)
C15A C15 C13 112.36(16)
C16 C15 C13 113.89(15)
O5 C17 C16 116.68(17)
O5 C17 C18 120.13(17)
C16 C17 C18 123.09(17)
C16 C21 C20 123.12(17)
C27 C26 O8 115.06(17)
C27 C26 C25 122.05(18)
O8 C26 C25 122.88(18)
C15 C15A C15B 111.38(18)
C1A C1 C27 111.61(16)
C1A C1 C2 112.94(16)
C27 C1 C2 112.25(15)
C24 C23 C28 117.33(17)
C24 C23 C22 119.40(17)
C28 C23 C22 123.23(17)
C24 C25 C26 120.06(18)
C24 C25 C25A 116.17(18)
C26 C25 C25A 123.71(18)
C5 C6 C7 118.20(17)
C5 C6 C8 119.58(17)
C7 C6 C8 122.21(17)
C2 C7 C6 124.05(17)
C26 C27 C28 115.22(17)
C26 C27 C1 120.70(17)
C28 C27 C1 124.06(17)
C1 C1A C1B 112.37(18)
O10 C11A C11 109.95(16)
C22 C22A C22B 111.31(18)
C8B C8A C8 111.20(17)
C23 C24 O7 123.14(18)
C23 C24 C25 119.89(18)
O7 C24 C25 116.97(17)
O12 C25B C25C 113.2(2)
O11 C18A C18 112.34(17)
O9 C4A C4 110.98(16)
O12 C25A C25 108.92(18)
O9 C4B C4C 110.8(2)
C4D C4C C4B 113.6(2)
O11 C18B C18C 110.9(2)
C18B C18C C18D 114.1(2)
O10 C11B C11C 110.9(3)
C25D C25C C25B 110.9(3)
C11D C11C C11E 64.8(14)
C11D C11C C11B 111.2(4)
C11E C11C C11B 127.8(13)

loop_
_geom_bond_atom_site_label_1
_geom_bond_atom_site_label_2
_geom_bond_distance
O4 C12 1.382(2)
O3 C10 1.391(2)
O2 C5 1.417(2)
O6 C19 1.387(2)
O8 C26 1.378(2)
O5 C17 1.383(2)
O1 C3 1.359(2)
O9 C4B 1.423(3)
O9 C4A 1.469(2)
O7 C24 1.389(2)
O10 C11A 1.416(3)
O10 C11B 1.420(3)
C12 C13 1.398(3)
C12 C11 1.417(3)
O12 C25B 1.404(3)
O12 C25A 1.411(3)
C11 C10 1.410(3)
C11 C11A 1.508(3)
C2 C7 1.372(3)
C2 C3 1.395(3)
C2 C1 1.564(3)
C18 C19 1.401(3)
C18 C17 1.414(3)
C18 C18A 1.514(3)
C13 C14 1.401(3)
C13 C15 1.551(3)
C19 C20 1.400(3)
C4 C5 1.373(3)
C4 C3 1.429(3)
C4 C4A 1.494(3)
O11 C18A 1.393(3)
O11 C18B 1.456(3)
C8 C6 1.503(3)
C8 C8A 1.507(3)
C8 C9 1.542(3)
C28 C27 1.387(3)
C28 C23 1.417(3)
C14 C9 1.420(3)
C5 C6 1.386(3)
C22 C22A 1.518(3)
C22 C23 1.522(3)
C22 C20 1.531(3)
C20 C21 1.404(3)
C9 C10 1.394(3)
C16 C21 1.395(3)
C16 C17 1.401(3)
C16 C15 1.548(3)
C15 C15A 1.510(3)
C26 C27 1.369(3)
C26 C25 1.419(3)
C15A C15B 1.531(3)
C1 C1A 1.509(3)
C1 C27 1.552(3)
C23 C24 1.365(3)
C25 C24 1.398(3)
C25 C25A 1.476(3)
C6 C7 1.422(3)
C1A C1B 1.544(3)
C22A C22B 1.533(3)
C8A C8B 1.503(3)
C25B C25C 1.496(4)
C4B C4C 1.542(4)
C4C C4D 1.498(4)
C18B C18C 1.489(4)
C18C C18D 1.522(4)
C11B C11C 1.483(5)
C25C C25D 1.486(4)
C11C C11D 1.344(7)
C11C C11E 1.434(17)

loop_
_geom_hbond_atom_site_label_D
_geom_hbond_atom_site_label_H
_geom_hbond_atom_site_label_A
_geom_hbond_distance_DH
_geom_hbond_distance_HA
_geom_hbond_distance_DA
_geom_hbond_angle_DHA
O1 H1 O8 0.86(3) 1.91(3) 2.762(2) 171(3)
O3 H3 O2 0.85(3) 2.00(3) 2.855(2) 175(3)
O4 H4 O5 0.86(3) 2.04(3) 2.891(2) 170(3)
O7 H7 O6 0.81(3) 1.97(3) 2.772(2) 170(3)
O2 H2 O9 0.89(3) 1.88(3) 2.667(2) 147(3)
O5 H5 O11 0.88(3) 1.87(3) 2.663(2) 150(3)
O8 H8 O12 0.84(3) 1.84(3) 2.592(2) 148(3)
